data_4078588
loop_
_publ_author_name
'Lu, Erli'
'Chen, Yaofeng'
'Zhou, Jiliang'
'Leng, Xuebing'

_publ_section_title
;
 C--P or C--H Bond Cleavage of Phosphine Oxides Mediated by an Yttrium
 Hydride
;
_journal_issue 12
_journal_name_full Organometallics
_journal_page_first 4574
_journal_paper_doi 10.1021/om300369f
_journal_volume 31
_journal_year 2012
_chemical_formula_sum 'C86 H134 N8 S Y2'
_chemical_formula_weight 1489.89
_chemical_name_systematic
; 
 ? 
;
_space_group_IT_number 14
_symmetry_cell_setting monoclinic
_symmetry_space_group_name_Hall '-P 2ybc'
_symmetry_space_group_name_H-M 'P 1 21/c 1'
_atom_sites_solution_hydrogens geom
_atom_sites_solution_primary direct
_atom_sites_solution_secondary difmap
_audit_creation_method SHELXL-97
_cell_angle_alpha 90.00
_cell_angle_beta 108.9250(10)
_cell_angle_gamma 90.00
_cell_formula_units_Z 4
_cell_length_a 19.4796(15)
_cell_length_b 21.5546(16)
_cell_length_c 21.3164(16)
_cell_measurement_reflns_used 9928
_cell_measurement_temperature 133(2)
_cell_measurement_theta_max 30.35
_cell_measurement_theta_min 2.18
_cell_volume 8466.4(11)
_computing_cell_refinement 'Bruker SAINT'
_computing_data_collection 'Bruker APEX2'
_computing_data_reduction 'Bruker SAINT'
_computing_molecular_graphics 'Bruker SHELXTL'
_computing_publication_material 'Bruker SHELXTL'
_computing_structure_refinement 'SHELXL-97 (Sheldrick, 1997)'
_computing_structure_solution 'SHELXS-97 (Sheldrick, 1990)'
_diffrn_ambient_temperature 133(2)
_diffrn_measured_fraction_theta_full 0.997
_diffrn_measured_fraction_theta_max 0.997
_diffrn_measurement_device_type 'Bruker APEX-II CCD'
_diffrn_measurement_method '\f and \w scans'
_diffrn_radiation_monochromator graphite
_diffrn_radiation_source 'fine-focus sealed tube'
_diffrn_radiation_type MoK\a
_diffrn_radiation_wavelength 0.71073
_diffrn_reflns_av_R_equivalents 0.0938
_diffrn_reflns_av_sigmaI/netI 0.1104
_diffrn_reflns_limit_h_max 24
_diffrn_reflns_limit_h_min -24
_diffrn_reflns_limit_k_max 27
_diffrn_reflns_limit_k_min -22
_diffrn_reflns_limit_l_max 25
_diffrn_reflns_limit_l_min -27
_diffrn_reflns_number 60732
_diffrn_reflns_theta_full 27.00
_diffrn_reflns_theta_max 27.00
_diffrn_reflns_theta_min 1.38
_diffrn_standards_number 0
_exptl_absorpt_coefficient_mu 1.434
_exptl_absorpt_correction_T_max 0.8136
_exptl_absorpt_correction_T_min 0.7432
_exptl_absorpt_correction_type multi-scan
_exptl_absorpt_process_details sadabs
_exptl_crystal_colour colourless
_exptl_crystal_density_diffrn 1.169
_exptl_crystal_density_method 'not measured'
_exptl_crystal_description block
_exptl_crystal_F_000 3200
_exptl_crystal_size_max 0.22
_exptl_crystal_size_mid 0.20
_exptl_crystal_size_min 0.15
_refine_diff_density_max 0.942
_refine_diff_density_min -0.618
_refine_diff_density_rms 0.090
_refine_ls_extinction_method none
_refine_ls_goodness_of_fit_ref 0.972
_refine_ls_hydrogen_treatment constr
_refine_ls_matrix_type full
_refine_ls_number_parameters 928
_refine_ls_number_reflns 18441
_refine_ls_number_restraints 166
_refine_ls_restrained_S_all 0.970
_refine_ls_R_factor_all 0.1170
_refine_ls_R_factor_gt 0.0576
_refine_ls_shift/su_max 0.001
_refine_ls_shift/su_mean 0.000
_refine_ls_structure_factor_coef Fsqd
_refine_ls_weighting_details 'calc w=1/[\s^2^(Fo^2^)+(0.0676P)^2^+5.9003P] where P=(Fo^2^+2Fc^2^)/3'
_refine_ls_weighting_scheme calc
_refine_ls_wR_factor_gt 0.1229
_refine_ls_wR_factor_ref 0.1453
_reflns_number_gt 11522
_reflns_number_total 18441
_reflns_threshold_expression >2sigma(I)
_cod_data_source_file om300369f_si_002.cif
_cod_data_source_block mo_dm11228_0m
_cod_depositor_comments
;
The following automatic conversions were performed:

'_symmetry_cell_setting' value 'Monoclinic' changed to 'monoclinic'
according to /home/saulius/struct/CIF-dictionaries/cif_core.dic
dictionary named 'cif_core.dic' version 2.4.1 from 2010-06-29.

Automatic conversion script
Id: cif_fix_values 1891 2012-01-12 08:04:46Z andrius 
;
_cod_original_sg_symbol_H-M P2(1)/c
_cod_database_code 4078588

loop_
_symmetry_equiv_pos_as_xyz
'x, y, z'
'-x, y+1/2, -z+1/2'
'-x, -y, -z'
'x, -y-1/2, z-1/2'

loop_
_atom_site_label
_atom_site_type_symbol
_atom_site_fract_x
_atom_site_fract_y
_atom_site_fract_z
_atom_site_U_iso_or_equiv
_atom_site_adp_type
_atom_site_occupancy
_atom_site_symmetry_multiplicity
_atom_site_calc_flag
_atom_site_refinement_flags
_atom_site_disorder_assembly
_atom_site_disorder_group
Y1 Y 0.220657(18) 0.341331(16) 0.314694(17) 0.01413(9) Uani 1 1 d . . .
Y2 Y 0.319535(18) 0.553742(16) 0.291599(17) 0.01438(9) Uani 1 1 d . . .
N1 N 0.30333(15) 0.26654(14) 0.30187(15) 0.0162(7) Uani 1 1 d . . .
N2 N 0.14179(15) 0.27825(14) 0.23387(15) 0.0173(7) Uani 1 1 d . . .
N3 N 0.09457(16) 0.38569(14) 0.28216(16) 0.0196(7) Uani 1 1 d . . .
N4 N 0.22610(16) 0.33820(14) 0.41960(15) 0.0193(7) Uani 1 1 d . . .
H4 H 0.2440 0.3738 0.4290 0.023 Uiso 1 1 d R . .
N5 N 0.24088(15) 0.59985(14) 0.19536(15) 0.0161(7) Uani 1 1 d . . .
N6 N 0.40032(16) 0.57425(15) 0.23360(16) 0.0210(7) Uani 1 1 d . . .
N7 N 0.44309(16) 0.51503(14) 0.35804(16) 0.0195(7) Uani 1 1 d . . .
N8 N 0.30911(16) 0.60925(14) 0.37569(16) 0.0193(7) Uani 1 1 d . . .
H8D H 0.2952 0.5820 0.3999 0.023 Uiso 1 1 calc R . .
S1 S 0.26897(5) 0.44450(5) 0.28832(5) 0.0254(2) Uani 1 1 d . . .
C1 C 0.3456(2) 0.15930(19) 0.2961(2) 0.0271(9) Uani 1 1 d . . .
H1A H 0.3930 0.1788 0.3168 0.041 Uiso 1 1 calc R . .
H1B H 0.3437 0.1410 0.2536 0.041 Uiso 1 1 calc R . .
H1C H 0.3381 0.1268 0.3254 0.041 Uiso 1 1 calc R . .
C2 C 0.28681(19) 0.20755(17) 0.28491(18) 0.0159(8) Uani 1 1 d . . .
C3 C 0.21625(19) 0.18516(17) 0.25532(18) 0.0165(8) Uani 1 1 d . . .
H3A H 0.2119 0.1412 0.2539 0.020 Uiso 1 1 calc R . .
C4 C 0.15077(19) 0.21749(18) 0.22741(18) 0.0194(8) Uani 1 1 d . . .
C5 C 0.0871(2) 0.17905(19) 0.1848(2) 0.0268(10) Uani 1 1 d . . .
H5A H 0.0443 0.2057 0.1676 0.040 Uiso 1 1 calc R . .
H5B H 0.0765 0.1459 0.2118 0.040 Uiso 1 1 calc R . .
H5C H 0.0994 0.1608 0.1478 0.040 Uiso 1 1 calc R . .
C6 C 0.0710(2) 0.30473(19) 0.1953(2) 0.0249(9) Uani 1 1 d . . .
H6A H 0.0318 0.2828 0.2065 0.030 Uiso 1 1 calc R . .
H6B H 0.0628 0.2990 0.1473 0.030 Uiso 1 1 calc R . .
C7 C 0.0688(2) 0.37294(18) 0.21049(19) 0.0237(9) Uani 1 1 d . . .
H7A H 0.0994 0.3960 0.1893 0.028 Uiso 1 1 calc R . .
H7B H 0.0184 0.3882 0.1912 0.028 Uiso 1 1 calc R . .
C8 C 0.0499(2) 0.3533(2) 0.3160(2) 0.0311(10) Uani 1 1 d . . .
H8A H 0.0012 0.3717 0.3025 0.047 Uiso 1 1 calc R . .
H8B H 0.0725 0.3575 0.3641 0.047 Uiso 1 1 calc R . .
H8C H 0.0463 0.3093 0.3040 0.047 Uiso 1 1 calc R . .
C9 C 0.0893(2) 0.45341(19) 0.2925(2) 0.0305(10) Uani 1 1 d . . .
H9A H 0.0381 0.4657 0.2784 0.046 Uiso 1 1 calc R . .
H9B H 0.1142 0.4760 0.2662 0.046 Uiso 1 1 calc R . .
H9C H 0.1122 0.4632 0.3396 0.046 Uiso 1 1 calc R . .
C10 C 0.37926(19) 0.28401(17) 0.31842(19) 0.0190(8) Uani 1 1 d . . .
C11 C 0.40509(19) 0.30263(17) 0.26652(19) 0.0183(8) Uani 1 1 d . . .
C12 C 0.4782(2) 0.31715(18) 0.2821(2) 0.0230(9) Uani 1 1 d . . .
H12A H 0.4965 0.3292 0.2477 0.028 Uiso 1 1 calc R . .
C13 C 0.5250(2) 0.31450(18) 0.3466(2) 0.0258(10) Uani 1 1 d . . .
H13A H 0.5750 0.3236 0.3561 0.031 Uiso 1 1 calc R . .
C14 C 0.4986(2) 0.29858(18) 0.3967(2) 0.0243(9) Uani 1 1 d . . .
H14A H 0.5308 0.2981 0.4410 0.029 Uiso 1 1 calc R . .
C15 C 0.4259(2) 0.28300(17) 0.3847(2) 0.0205(9) Uani 1 1 d . . .
C16 C 0.4010(2) 0.26532(18) 0.44254(19) 0.0235(9) Uani 1 1 d . . .
H16A H 0.3482 0.2549 0.4249 0.028 Uiso 1 1 calc R . .
C17 C 0.4109(2) 0.3191(2) 0.4913(2) 0.0330(11) Uani 1 1 d . . .
H17A H 0.3845 0.3555 0.4679 0.049 Uiso 1 1 calc R . .
H17B H 0.4626 0.3291 0.5102 0.049 Uiso 1 1 calc R . .
H17C H 0.3920 0.3073 0.5269 0.049 Uiso 1 1 calc R . .
C18 C 0.4423(2) 0.2081(2) 0.4795(2) 0.0365(11) Uani 1 1 d . . .
H18A H 0.4358 0.1733 0.4485 0.055 Uiso 1 1 calc R . .
H18B H 0.4233 0.1966 0.5152 0.055 Uiso 1 1 calc R . .
H18C H 0.4941 0.2179 0.4984 0.055 Uiso 1 1 calc R . .
C19 C 0.3571(2) 0.3043(2) 0.1946(2) 0.0261(10) Uani 1 1 d . . .
H19A H 0.3056 0.2996 0.1935 0.031 Uiso 1 1 calc R . .
C20 C 0.3634(3) 0.3657(2) 0.1616(2) 0.0411(12) Uani 1 1 d . . .
H20A H 0.3520 0.3999 0.1869 0.062 Uiso 1 1 calc R . .
H20B H 0.3292 0.3661 0.1163 0.062 Uiso 1 1 calc R . .
H20C H 0.4130 0.3706 0.1605 0.062 Uiso 1 1 calc R . .
C21 C 0.3739(2) 0.2514(2) 0.1547(2) 0.0405(12) Uani 1 1 d . . .
H21A H 0.3694 0.2118 0.1755 0.061 Uiso 1 1 calc R . .
H21B H 0.4235 0.2560 0.1535 0.061 Uiso 1 1 calc R . .
H21C H 0.3396 0.2525 0.1094 0.061 Uiso 1 1 calc R . .
C22 C 0.21392(19) 0.30841(18) 0.47271(18) 0.0178(8) Uani 1 1 d . . .
C23 C 0.19540(19) 0.24444(17) 0.46844(18) 0.0175(8) Uani 1 1 d . . .
C24 C 0.1796(2) 0.21621(19) 0.5205(2) 0.0232(9) Uani 1 1 d . . .
H24A H 0.1666 0.1736 0.5167 0.028 Uiso 1 1 calc R . .
C25 C 0.1819(2) 0.24722(19) 0.5772(2) 0.0257(9) Uani 1 1 d . . .
H25A H 0.1705 0.2267 0.6119 0.031 Uiso 1 1 calc R . .
C26 C 0.2012(2) 0.30903(19) 0.5825(2) 0.0255(9) Uani 1 1 d . . .
H26A H 0.2037 0.3308 0.6219 0.031 Uiso 1 1 calc R . .
C27 C 0.2171(2) 0.34032(18) 0.53213(18) 0.0204(8) Uani 1 1 d . . .
C28 C 0.2354(2) 0.40893(19) 0.5398(2) 0.0291(10) Uani 1 1 d . . .
H28A H 0.2687 0.4163 0.5183 0.035 Uiso 1 1 d R . .
C29 C 0.2703(3) 0.4299(2) 0.6122(2) 0.0410(12) Uani 1 1 d . . .
H29A H 0.2808 0.4744 0.6133 0.061 Uiso 1 1 calc R . .
H29B H 0.3156 0.4069 0.6323 0.061 Uiso 1 1 calc R . .
H29C H 0.2369 0.4217 0.6370 0.061 Uiso 1 1 calc R . .
C30 C 0.1686(3) 0.4477(2) 0.5050(2) 0.0463(13) Uani 1 1 d . . .
H30A H 0.1477 0.4340 0.4589 0.069 Uiso 1 1 calc R . .
H30B H 0.1825 0.4915 0.5059 0.069 Uiso 1 1 calc R . .
H30C H 0.1327 0.4427 0.5279 0.069 Uiso 1 1 calc R . .
C31 C 0.1175(2) 0.17974(19) 0.3733(2) 0.0268(10) Uani 1 1 d . . .
H31A H 0.0833 0.2144 0.3601 0.040 Uiso 1 1 calc R . .
H31B H 0.1027 0.1521 0.4031 0.040 Uiso 1 1 calc R . .
H31C H 0.1178 0.1566 0.3338 0.040 Uiso 1 1 calc R . .
C32 C 0.2467(2) 0.15048(19) 0.4288(2) 0.0289(10) Uani 1 1 d . . .
H32A H 0.2443 0.1261 0.3893 0.043 Uiso 1 1 calc R . .
H32B H 0.2338 0.1241 0.4607 0.043 Uiso 1 1 calc R . .
H32C H 0.2960 0.1665 0.4490 0.043 Uiso 1 1 calc R . .
C33 C 0.2020(2) 0.68269(19) 0.1115(2) 0.0282(10) Uani 1 1 d . . .
H33A H 0.1542 0.6708 0.1137 0.042 Uiso 1 1 calc R . .
H33B H 0.2029 0.6767 0.0663 0.042 Uiso 1 1 calc R . .
H33C H 0.2113 0.7264 0.1240 0.042 Uiso 1 1 calc R . .
C34 C 0.2596(2) 0.64297(17) 0.15866(18) 0.0181(8) Uani 1 1 d . . .
C35 C 0.3310(2) 0.65439(18) 0.16145(19) 0.0216(9) Uani 1 1 d . . .
H35A H 0.3374 0.6910 0.1391 0.026 Uiso 1 1 calc R . .
C36 C 0.3950(2) 0.62092(19) 0.1917(2) 0.0232(9) Uani 1 1 d . . .
C37 C 0.4604(2) 0.6407(2) 0.1726(2) 0.0368(12) Uani 1 1 d . . .
H37A H 0.5022 0.6148 0.1960 0.055 Uiso 1 1 calc R . .
H37B H 0.4717 0.6843 0.1848 0.055 Uiso 1 1 calc R . .
H37C H 0.4496 0.6359 0.1246 0.055 Uiso 1 1 calc R . .
C38 C 0.4688(2) 0.5396(2) 0.2546(2) 0.0304(10) Uani 1 1 d . . .
H38A H 0.5095 0.5686 0.2742 0.037 Uiso 1 1 calc R . .
H38B H 0.4764 0.5197 0.2155 0.037 Uiso 1 1 calc R . .
C39 C 0.4682(2) 0.4905(2) 0.3049(2) 0.0285(10) Uani 1 1 d . . .
H39A H 0.4361 0.4561 0.2823 0.034 Uiso 1 1 calc R . .
H39B H 0.5179 0.4736 0.3246 0.034 Uiso 1 1 calc R . .
C40 C 0.4910(2) 0.5652(2) 0.3951(2) 0.0340(11) Uani 1 1 d . . .
H40A H 0.5385 0.5479 0.4201 0.051 Uiso 1 1 calc R . .
H40B H 0.4693 0.5846 0.4258 0.051 Uiso 1 1 calc R . .
H40C H 0.4970 0.5964 0.3638 0.051 Uiso 1 1 calc R . .
C41 C 0.4430(2) 0.46502(19) 0.4050(2) 0.0289(10) Uani 1 1 d . . .
H41A H 0.4931 0.4526 0.4288 0.043 Uiso 1 1 calc R . .
H41B H 0.4160 0.4293 0.3806 0.043 Uiso 1 1 calc R . .
H41C H 0.4199 0.4798 0.4367 0.043 Uiso 1 1 calc R . .
C42 C 0.16549(19) 0.58126(17) 0.17527(18) 0.0170(8) Uani 1 1 d . . .
C43 C 0.1425(2) 0.53485(17) 0.12669(19) 0.0191(8) Uani 1 1 d . . .
C44 C 0.0698(2) 0.51797(18) 0.1057(2) 0.0254(9) Uani 1 1 d . . .
H44A H 0.0532 0.4876 0.0719 0.030 Uiso 1 1 calc R . .
C45 C 0.0205(2) 0.54450(19) 0.1328(2) 0.0281(10) Uani 1 1 d . . .
H45A H -0.0291 0.5327 0.1175 0.034 Uiso 1 1 calc R . .
C46 C 0.0449(2) 0.58795(19) 0.1821(2) 0.0251(9) Uani 1 1 d . . .
H46A H 0.0115 0.6054 0.2013 0.030 Uiso 1 1 calc R . .
C47 C 0.1171(2) 0.60723(17) 0.20492(19) 0.0197(9) Uani 1 1 d . . .
C48 C 0.1395(2) 0.65488(18) 0.2598(2) 0.0249(9) Uani 1 1 d . . .
H48A H 0.1927 0.6628 0.2703 0.030 Uiso 1 1 calc R . .
C49 C 0.1273(2) 0.6309(2) 0.3229(2) 0.0357(11) Uani 1 1 d . . .
H49A H 0.1534 0.5917 0.3363 0.054 Uiso 1 1 calc R . .
H49B H 0.0753 0.6243 0.3145 0.054 Uiso 1 1 calc R . .
H49C H 0.1455 0.6615 0.3585 0.054 Uiso 1 1 calc R . .
C50 C 0.0997(2) 0.7165(2) 0.2385(2) 0.0382(12) Uani 1 1 d . . .
H50A H 0.1083 0.7316 0.1983 0.057 Uiso 1 1 calc R . .
H50B H 0.1177 0.7471 0.2741 0.057 Uiso 1 1 calc R . .
H50C H 0.0475 0.7103 0.2294 0.057 Uiso 1 1 calc R . .
C51 C 0.1940(2) 0.50310(18) 0.0968(2) 0.0242(9) Uani 1 1 d . . .
H51A H 0.2445 0.5121 0.1263 0.029 Uiso 1 1 calc R . .
C52 C 0.1852(3) 0.4336(2) 0.0931(3) 0.0412(12) Uani 1 1 d . . .
H52A H 0.1903 0.4172 0.1372 0.062 Uiso 1 1 calc R . .
H52B H 0.2226 0.4153 0.0772 0.062 Uiso 1 1 calc R . .
H52C H 0.1371 0.4230 0.0624 0.062 Uiso 1 1 calc R . .
C53 C 0.1870(3) 0.5287(2) 0.0286(2) 0.0496(14) Uani 1 1 d . . .
H53A H 0.1933 0.5738 0.0313 0.074 Uiso 1 1 calc R . .
H53B H 0.1388 0.5186 -0.0023 0.074 Uiso 1 1 calc R . .
H53C H 0.2243 0.5101 0.0128 0.074 Uiso 1 1 calc R . .
C54 C 0.31315(19) 0.66484(17) 0.41002(19) 0.0185(8) Uani 1 1 d . . .
C55 C 0.29911(19) 0.66817(17) 0.47159(19) 0.0203(9) Uani 1 1 d . . .
C56 C 0.3037(2) 0.72511(19) 0.5038(2) 0.0265(10) Uani 1 1 d . . .
H56A H 0.2933 0.7272 0.5443 0.032 Uiso 1 1 calc R . .
C57 C 0.3232(2) 0.7786(2) 0.4779(2) 0.0326(11) Uani 1 1 d . . .
H57A H 0.3271 0.8169 0.5009 0.039 Uiso 1 1 calc R . .
C58 C 0.3369(2) 0.77589(19) 0.4186(2) 0.0298(10) Uani 1 1 d . . .
H58A H 0.3504 0.8127 0.4011 0.036 Uiso 1 1 calc R . .
C59 C 0.3313(2) 0.72026(18) 0.3833(2) 0.0225(9) Uani 1 1 d . . .
C60 C 0.3483(2) 0.72113(18) 0.3190(2) 0.0242(9) Uani 1 1 d . . .
H60A H 0.3365 0.6792 0.2983 0.029 Uiso 1 1 calc R . .
C61 C 0.4286(2) 0.7332(2) 0.3303(2) 0.0326(10) Uani 1 1 d . . .
H61A H 0.4578 0.7026 0.3617 0.049 Uiso 1 1 calc R . .
H61B H 0.4412 0.7750 0.3486 0.049 Uiso 1 1 calc R . .
H61C H 0.4382 0.7299 0.2881 0.049 Uiso 1 1 calc R . .
C62 C 0.3028(2) 0.76856(19) 0.2695(2) 0.0331(11) Uani 1 1 d . . .
H62A H 0.2512 0.7607 0.2619 0.050 Uiso 1 1 calc R . .
H62B H 0.3129 0.7649 0.2275 0.050 Uiso 1 1 calc R . .
H62C H 0.3152 0.8105 0.2875 0.050 Uiso 1 1 calc R . .
C63 C 0.2798(2) 0.61035(18) 0.50271(19) 0.0208(9) Uani 1 1 d . . .
H63A H 0.2432 0.5870 0.4665 0.025 Uiso 1 1 calc R . .
C64 C 0.3465(2) 0.56800(19) 0.5295(2) 0.0271(10) Uani 1 1 d . . .
H64A H 0.3678 0.5603 0.4944 0.041 Uiso 1 1 calc R . .
H64B H 0.3317 0.5285 0.5440 0.041 Uiso 1 1 calc R . .
H64C H 0.3825 0.5882 0.5672 0.041 Uiso 1 1 calc R . .
C65 C 0.2464(2) 0.6219(2) 0.5566(2) 0.0315(10) Uani 1 1 d . . .
H65A H 0.2035 0.6484 0.5393 0.047 Uiso 1 1 calc R . .
H65B H 0.2819 0.6425 0.5943 0.047 Uiso 1 1 calc R . .
H65C H 0.2321 0.5823 0.5712 0.047 Uiso 1 1 calc R . .
C66 C 0.1898(4) 0.9344(4) 0.3580(4) 0.077(2) Uani 1 1 d . . .
H66A H 0.2108 0.9245 0.4037 0.093 Uiso 1 1 calc R . .
C67 C 0.1875(4) 0.8902(4) 0.3097(5) 0.084(2) Uani 1 1 d . . .
H67A H 0.2057 0.8498 0.3232 0.101 Uiso 1 1 calc R . .
C68 C 0.1604(3) 0.9029(3) 0.2443(4) 0.0675(18) Uani 1 1 d . . .
H68A H 0.1618 0.8727 0.2123 0.081 Uiso 1 1 calc R . .
C69 C 0.1306(4) 0.9601(4) 0.2249(4) 0.091(2) Uani 1 1 d . . .
C70 C 0.1310(4) 1.0031(3) 0.2704(5) 0.086(2) Uani 1 1 d . . .
H70A H 0.1101 1.0427 0.2566 0.104 Uiso 1 1 calc R . .
C71 C 0.1628(4) 0.9896(3) 0.3400(4) 0.073(2) Uani 1 1 d . . .
H71A H 0.1642 1.0204 0.3723 0.087 Uiso 1 1 calc R . .
C72 C 0.0975(5) 0.9709(5) 0.1517(4) 0.142(4) Uani 1 1 d . . .
H72A H 0.0776 1.0130 0.1439 0.213 Uiso 1 1 calc R . .
H72B H 0.0585 0.9407 0.1331 0.213 Uiso 1 1 calc R . .
H72C H 0.1348 0.9659 0.1303 0.213 Uiso 1 1 calc R . .
C73 C 0.3589(11) 0.9640(7) 0.2531(8) 0.070(5) Uani 0.50 1 d PDU A 1
H73A H 0.3682 0.9329 0.2233 0.104 Uiso 0.50 1 calc PR A 1
H73B H 0.3803 1.0038 0.2469 0.104 Uiso 0.50 1 calc PR A 1
H73C H 0.3065 0.9691 0.2431 0.104 Uiso 0.50 1 calc PR A 1
C74 C 0.3934(7) 0.9424(5) 0.3260(6) 0.058(2) Uani 0.50 1 d PDU A 1
H74A H 0.3722 0.9021 0.3325 0.070 Uiso 0.50 1 calc PR A 1
H74B H 0.4463 0.9368 0.3363 0.070 Uiso 0.50 1 calc PR A 1
C75 C 0.3788(7) 0.9909(5) 0.3718(6) 0.053(2) Uani 0.50 1 d PDU A 1
H75A H 0.3268 1.0023 0.3560 0.063 Uiso 0.50 1 calc PR A 1
H75B H 0.4075 1.0287 0.3713 0.063 Uiso 0.50 1 calc PR A 1
C76 C 0.3994(7) 0.9657(5) 0.4432(6) 0.052(2) Uani 0.50 1 d PDU A 1
H76A H 0.3713 0.9276 0.4437 0.062 Uiso 0.50 1 calc PR A 1
H76B H 0.4516 0.9549 0.4594 0.062 Uiso 0.50 1 calc PR A 1
C77 C 0.3838(7) 1.0139(5) 0.4887(6) 0.058(2) Uani 0.50 1 d PDU A 1
H77A H 0.3321 1.0263 0.4709 0.070 Uiso 0.50 1 calc PR A 1
H77B H 0.4137 1.0512 0.4895 0.070 Uiso 0.50 1 calc PR A 1
C78 C 0.4001(11) 0.9895(7) 0.5602(7) 0.063(4) Uani 0.50 1 d PDU A 1
H78A H 0.3891 1.0219 0.5878 0.094 Uiso 0.50 1 calc PR A 1
H78B H 0.4515 0.9781 0.5785 0.094 Uiso 0.50 1 calc PR A 1
H78C H 0.3700 0.9529 0.5597 0.094 Uiso 0.50 1 calc PR A 1
C73' C 0.3710(11) 0.9393(6) 0.2515(8) 0.051(3) Uani 0.50 1 d PDU B 2
H73D H 0.3616 0.9629 0.2103 0.077 Uiso 0.50 1 calc PR B 2
H73E H 0.3334 0.9075 0.2455 0.077 Uiso 0.50 1 calc PR B 2
H73F H 0.4186 0.9193 0.2627 0.077 Uiso 0.50 1 calc PR B 2
C74' C 0.3698(7) 0.9839(5) 0.3085(6) 0.057(2) Uani 0.50 1 d PDU B 2
H74C H 0.4068 1.0165 0.3126 0.069 Uiso 0.50 1 calc PR B 2
H74D H 0.3218 1.0046 0.2956 0.069 Uiso 0.50 1 calc PR B 2
C75' C 0.3831(7) 0.9553(6) 0.3740(6) 0.054(2) Uani 0.50 1 d PDU B 2
H75C H 0.4306 0.9340 0.3862 0.065 Uiso 0.50 1 calc PR B 2
H75D H 0.3457 0.9230 0.3696 0.065 Uiso 0.50 1 calc PR B 2
C76' C 0.3835(7) 0.9963(6) 0.4307(6) 0.059(2) Uani 0.50 1 d PDU B 2
H76C H 0.3380 1.0208 0.4171 0.071 Uiso 0.50 1 calc PR B 2
H76D H 0.4242 1.0260 0.4384 0.071 Uiso 0.50 1 calc PR B 2
C77' C 0.3902(7) 0.9653(6) 0.4956(6) 0.065(3) Uani 0.50 1 d PDU B 2
H77C H 0.4365 0.9421 0.5115 0.078 Uiso 0.50 1 calc PR B 2
H77D H 0.3500 0.9354 0.4893 0.078 Uiso 0.50 1 calc PR B 2
C78' C 0.3879(12) 1.0133(7) 0.5470(9) 0.074(5) Uani 0.50 1 d PDU B 2
H78D H 0.3923 0.9925 0.5890 0.111 Uiso 0.50 1 calc PR B 2
H78E H 0.3417 1.0358 0.5314 0.111 Uiso 0.50 1 calc PR B 2
H78F H 0.4281 1.0425 0.5536 0.111 Uiso 0.50 1 calc PR B 2
C79 C 0.0760(3) 0.7690(3) 0.9601(2) 0.0447(13) Uani 1 1 d . . .
H79A H 0.0890 0.8105 0.9541 0.054 Uiso 1 1 calc R . .
C80 C 0.1020(3) 0.7206(3) 0.9316(2) 0.0494(14) Uani 1 1 d . . .
H80A H 0.1334 0.7289 0.9066 0.059 Uiso 1 1 calc R . .
C81 C 0.0826(3) 0.6615(3) 0.9394(2) 0.0504(15) Uani 1 1 d . . .
H81A H 0.0999 0.6284 0.9192 0.060 Uiso 1 1 calc R . .
C82 C 0.0387(3) 0.6491(2) 0.9759(3) 0.0478(14) Uani 1 1 d . . .
H82A H 0.0259 0.6075 0.9815 0.057 Uiso 1 1 calc R . .
C83 C 0.0124(2) 0.6968(3) 1.0047(2) 0.0430(13) Uani 1 1 d . . .
H83A H -0.0187 0.6879 1.0298 0.052 Uiso 1 1 calc R . .
C84 C 0.0312(3) 0.7573(3) 0.9973(2) 0.0424(13) Uani 1 1 d . . .
C85 C 0.0022(3) 0.8106(3) 1.0282(3) 0.079(2) Uani 1 1 d . . .
H85A H -0.0286 0.7942 1.0526 0.119 Uiso 1 1 calc R . .
H85B H -0.0264 0.8386 0.9932 0.119 Uiso 1 1 calc R . .
H85C H 0.0429 0.8335 1.0587 0.119 Uiso 1 1 calc R . .
C86 C 0.1933(2) 0.20474(17) 0.40891(19) 0.0197(8) Uani 1 1 d . . .
H86A H 0.2080 0.2314 0.3770 0.024 Uiso 1 1 calc R . .

loop_
_atom_site_aniso_label
_atom_site_aniso_U_11
_atom_site_aniso_U_22
_atom_site_aniso_U_33
_atom_site_aniso_U_23
_atom_site_aniso_U_13
_atom_site_aniso_U_12
Y1 0.01602(18) 0.01309(19) 0.01315(18) 0.00102(15) 0.00454(14) -0.00074(15)
Y2 0.01508(18) 0.01227(18) 0.01516(18) 0.00074(15) 0.00404(14) 0.00012(15)
N1 0.0148(16) 0.0177(17) 0.0148(16) 0.0003(13) 0.0029(13) -0.0008(13)
N2 0.0145(16) 0.0242(19) 0.0143(17) 0.0006(14) 0.0060(13) 0.0001(13)
N3 0.0203(17) 0.0152(17) 0.0243(19) 0.0002(14) 0.0085(14) -0.0003(13)
N4 0.0282(18) 0.0132(16) 0.0167(17) 0.0003(13) 0.0076(14) -0.0039(14)
N5 0.0159(16) 0.0153(17) 0.0167(17) -0.0022(13) 0.0047(13) -0.0013(13)
N6 0.0171(16) 0.0217(18) 0.0248(19) 0.0052(15) 0.0077(14) 0.0042(14)
N7 0.0188(16) 0.0170(17) 0.0195(18) -0.0013(14) 0.0017(14) 0.0013(14)
N8 0.0252(17) 0.0125(17) 0.0220(18) 0.0015(14) 0.0102(14) 0.0022(13)
S1 0.0246(5) 0.0168(5) 0.0336(6) 0.0033(5) 0.0080(5) -0.0042(4)
C1 0.025(2) 0.019(2) 0.035(3) -0.0015(19) 0.0075(19) 0.0012(18)
C2 0.0191(19) 0.016(2) 0.0137(19) 0.0015(15) 0.0072(15) 0.0007(16)
C3 0.021(2) 0.0120(19) 0.017(2) 0.0022(15) 0.0070(16) -0.0030(16)
C4 0.019(2) 0.027(2) 0.015(2) -0.0038(16) 0.0082(16) -0.0061(17)
C5 0.022(2) 0.027(2) 0.029(2) -0.0067(19) 0.0043(18) -0.0071(18)
C6 0.020(2) 0.028(2) 0.024(2) -0.0007(18) 0.0034(18) 0.0012(18)
C7 0.018(2) 0.029(2) 0.023(2) 0.0012(18) 0.0057(17) 0.0032(18)
C8 0.027(2) 0.034(3) 0.039(3) 0.008(2) 0.019(2) 0.0000(19)
C9 0.029(2) 0.025(2) 0.039(3) 0.000(2) 0.012(2) 0.0054(19)
C10 0.0137(18) 0.018(2) 0.025(2) -0.0042(17) 0.0056(16) 0.0028(15)
C11 0.0186(19) 0.015(2) 0.021(2) -0.0041(16) 0.0063(16) 0.0019(16)
C12 0.020(2) 0.020(2) 0.030(2) -0.0045(18) 0.0092(18) -0.0009(17)
C13 0.016(2) 0.023(2) 0.038(3) -0.0071(19) 0.0071(19) -0.0027(17)
C14 0.019(2) 0.020(2) 0.027(2) -0.0042(18) -0.0035(17) 0.0019(17)
C15 0.020(2) 0.013(2) 0.026(2) -0.0003(16) 0.0041(17) 0.0024(16)
C16 0.023(2) 0.021(2) 0.020(2) 0.0000(17) -0.0025(17) -0.0039(17)
C17 0.034(2) 0.040(3) 0.022(2) -0.002(2) 0.0041(19) -0.003(2)
C18 0.036(3) 0.032(3) 0.032(3) 0.013(2) 0.000(2) 0.000(2)
C19 0.020(2) 0.038(3) 0.022(2) -0.0017(19) 0.0101(17) 0.0008(19)
C20 0.043(3) 0.045(3) 0.032(3) 0.004(2) 0.008(2) 0.000(2)
C21 0.036(3) 0.044(3) 0.038(3) -0.012(2) 0.007(2) 0.001(2)
C22 0.0153(19) 0.021(2) 0.017(2) 0.0007(16) 0.0043(16) -0.0010(16)
C23 0.0148(19) 0.021(2) 0.015(2) 0.0018(16) 0.0018(15) 0.0007(16)
C24 0.025(2) 0.021(2) 0.024(2) 0.0047(17) 0.0077(18) -0.0061(17)
C25 0.030(2) 0.031(3) 0.018(2) 0.0097(18) 0.0105(18) 0.0000(19)
C26 0.029(2) 0.032(3) 0.017(2) -0.0006(18) 0.0084(18) 0.0012(19)
C27 0.022(2) 0.023(2) 0.0141(19) 0.0012(17) 0.0036(16) -0.0006(17)
C28 0.045(3) 0.025(2) 0.019(2) -0.0010(18) 0.012(2) -0.006(2)
C29 0.065(3) 0.029(3) 0.027(3) -0.006(2) 0.012(2) -0.014(2)
C30 0.068(4) 0.024(3) 0.039(3) 0.000(2) 0.008(3) 0.007(2)
C31 0.030(2) 0.030(2) 0.019(2) -0.0020(18) 0.0061(18) -0.0092(19)
C32 0.034(2) 0.024(2) 0.031(2) 0.0007(19) 0.015(2) -0.0003(19)
C33 0.029(2) 0.029(2) 0.022(2) 0.0108(19) 0.0013(18) -0.0006(19)
C34 0.021(2) 0.016(2) 0.0150(19) -0.0019(15) 0.0035(16) -0.0028(16)
C35 0.025(2) 0.017(2) 0.021(2) 0.0067(17) 0.0054(17) -0.0036(17)
C36 0.022(2) 0.024(2) 0.026(2) -0.0014(18) 0.0110(18) -0.0056(17)
C37 0.031(2) 0.040(3) 0.046(3) 0.012(2) 0.021(2) 0.000(2)
C38 0.024(2) 0.034(3) 0.034(3) 0.003(2) 0.0098(19) 0.0040(19)
C39 0.024(2) 0.030(2) 0.030(2) 0.0010(19) 0.0074(19) 0.0070(19)
C40 0.025(2) 0.029(3) 0.038(3) -0.005(2) -0.003(2) -0.0026(19)
C41 0.027(2) 0.026(2) 0.027(2) 0.0087(19) -0.0012(19) 0.0071(18)
C42 0.0166(19) 0.014(2) 0.017(2) 0.0045(16) 0.0019(16) -0.0005(15)
C43 0.021(2) 0.016(2) 0.019(2) 0.0009(16) 0.0039(16) -0.0013(16)
C44 0.025(2) 0.021(2) 0.025(2) -0.0031(18) 0.0003(18) -0.0030(18)
C45 0.016(2) 0.026(2) 0.038(3) 0.000(2) 0.0020(18) -0.0055(18)
C46 0.020(2) 0.025(2) 0.030(2) 0.0010(19) 0.0071(18) 0.0039(17)
C47 0.022(2) 0.015(2) 0.021(2) 0.0023(16) 0.0053(17) 0.0044(16)
C48 0.020(2) 0.025(2) 0.029(2) -0.0056(19) 0.0068(18) 0.0030(18)
C49 0.027(2) 0.052(3) 0.028(3) -0.011(2) 0.009(2) 0.004(2)
C50 0.033(3) 0.030(3) 0.046(3) -0.010(2) 0.006(2) 0.007(2)
C51 0.024(2) 0.025(2) 0.023(2) -0.0055(18) 0.0067(18) 0.0004(18)
C52 0.048(3) 0.026(3) 0.056(3) -0.015(2) 0.025(3) -0.003(2)
C53 0.067(4) 0.054(3) 0.037(3) 0.007(3) 0.030(3) 0.022(3)
C54 0.0133(18) 0.017(2) 0.022(2) -0.0047(17) 0.0023(16) 0.0028(16)
C55 0.0171(19) 0.018(2) 0.023(2) -0.0028(17) 0.0026(16) 0.0021(16)
C56 0.031(2) 0.027(2) 0.022(2) -0.0076(18) 0.0088(18) 0.0041(19)
C57 0.046(3) 0.021(2) 0.031(3) -0.0088(19) 0.014(2) 0.002(2)
C58 0.036(2) 0.019(2) 0.033(3) -0.0028(19) 0.008(2) -0.0049(19)
C59 0.022(2) 0.018(2) 0.025(2) -0.0011(17) 0.0054(17) 0.0011(17)
C60 0.030(2) 0.014(2) 0.028(2) -0.0015(17) 0.0095(19) -0.0059(17)
C61 0.031(2) 0.036(3) 0.033(3) 0.002(2) 0.013(2) 0.000(2)
C62 0.039(3) 0.022(2) 0.033(3) 0.002(2) 0.005(2) -0.002(2)
C63 0.022(2) 0.022(2) 0.018(2) -0.0006(17) 0.0056(17) -0.0007(17)
C64 0.029(2) 0.025(2) 0.024(2) 0.0012(18) 0.0042(18) 0.0023(18)
C65 0.036(3) 0.032(3) 0.032(3) -0.004(2) 0.017(2) -0.002(2)
C66 0.074(5) 0.083(6) 0.082(5) -0.026(4) 0.035(4) -0.021(4)
C67 0.061(4) 0.080(5) 0.116(7) -0.027(5) 0.035(5) -0.005(4)
C68 0.054(4) 0.061(5) 0.093(6) -0.011(4) 0.031(4) 0.001(3)
C69 0.076(5) 0.104(7) 0.112(7) -0.004(6) 0.057(5) -0.033(5)
C70 0.077(5) 0.065(5) 0.141(8) -0.006(5) 0.069(6) -0.015(4)
C71 0.070(4) 0.065(5) 0.100(6) -0.024(4) 0.050(4) -0.014(4)
C72 0.116(7) 0.221(11) 0.078(6) 0.055(7) 0.017(5) -0.082(7)
C73 0.073(8) 0.060(10) 0.071(8) 0.016(8) 0.018(7) -0.016(8)
C74 0.066(5) 0.041(5) 0.066(5) 0.009(5) 0.019(4) -0.015(4)
C75 0.055(4) 0.036(4) 0.069(5) 0.011(5) 0.022(4) -0.007(4)
C76 0.055(4) 0.039(5) 0.066(5) 0.009(5) 0.024(4) -0.009(4)
C77 0.060(5) 0.048(5) 0.068(5) 0.007(5) 0.024(5) -0.002(4)
C78 0.071(8) 0.054(9) 0.066(8) 0.010(7) 0.026(6) 0.015(7)
C73' 0.064(7) 0.030(7) 0.069(7) 0.012(6) 0.034(6) 0.004(6)
C74' 0.058(5) 0.044(5) 0.077(5) 0.000(5) 0.031(5) -0.003(4)
C75' 0.052(4) 0.044(5) 0.073(5) 0.000(5) 0.029(4) -0.002(4)
C76' 0.054(4) 0.049(5) 0.075(5) -0.002(5) 0.022(4) -0.002(4)
C77' 0.063(5) 0.054(5) 0.080(5) -0.005(5) 0.024(5) 0.000(5)
C78' 0.064(8) 0.065(10) 0.089(9) -0.014(8) 0.019(7) 0.008(8)
C79 0.037(3) 0.049(3) 0.039(3) 0.010(3) 0.000(2) -0.006(2)
C80 0.037(3) 0.081(5) 0.029(3) 0.015(3) 0.008(2) 0.012(3)
C81 0.042(3) 0.066(4) 0.030(3) -0.004(3) -0.007(2) 0.026(3)
C82 0.038(3) 0.040(3) 0.047(3) 0.008(3) -0.012(3) 0.001(2)
C83 0.025(2) 0.065(4) 0.035(3) 0.007(3) 0.004(2) -0.006(2)
C84 0.033(3) 0.057(4) 0.031(3) -0.011(2) 0.002(2) 0.005(2)
C85 0.058(4) 0.098(5) 0.068(5) -0.035(4) 0.001(3) 0.020(4)
C86 0.022(2) 0.016(2) 0.021(2) 0.0016(16) 0.0089(17) -0.0029(16)

loop_
_atom_type_symbol
_atom_type_description
_atom_type_scat_dispersion_real
_atom_type_scat_dispersion_imag
_atom_type_scat_source
C C 0.0033 0.0016 'International Tables Vol C Tables 4.2.6.8 and 6.1.1.4'
H H 0.0000 0.0000 'International Tables Vol C Tables 4.2.6.8 and 6.1.1.4'
N N 0.0061 0.0033 'International Tables Vol C Tables 4.2.6.8 and 6.1.1.4'
Y Y -2.7962 3.5667 'International Tables Vol C Tables 4.2.6.8 and 6.1.1.4'
S S 0.1246 0.1234 'International Tables Vol C Tables 4.2.6.8 and 6.1.1.4'

loop_
_geom_angle_atom_site_label_1
_geom_angle_atom_site_label_2
_geom_angle_atom_site_label_3
_geom_angle
N4 Y1 N2 122.26(11)
N4 Y1 N1 106.67(11)
N2 Y1 N1 80.04(10)
N4 Y1 N3 90.73(11)
N2 Y1 N3 70.62(10)
N1 Y1 N3 150.61(10)
N4 Y1 S1 110.54(8)
N2 Y1 S1 123.15(8)
N1 Y1 S1 104.85(8)
N3 Y1 S1 90.28(7)
N4 Y1 H4 20.1
N2 Y1 H4 140.4
N1 Y1 H4 113.6
N3 Y1 H4 90.9
S1 Y1 H4 90.4
N8 Y2 N6 125.39(11)
N8 Y2 N5 105.85(11)
N6 Y2 N5 79.52(10)
N8 Y2 N7 92.62(11)
N6 Y2 N7 70.98(11)
N5 Y2 N7 150.47(10)
N8 Y2 S1 112.66(9)
N6 Y2 S1 118.79(8)
N5 Y2 S1 103.34(8)
N7 Y2 S1 89.98(7)
C2 N1 C10 116.7(3)
C2 N1 Y1 124.8(2)
C10 N1 Y1 118.3(2)
C4 N2 C6 116.9(3)
C4 N2 Y1 124.8(2)
C6 N2 Y1 117.3(2)
C7 N3 C8 111.3(3)
C7 N3 C9 108.7(3)
C8 N3 C9 108.2(3)
C7 N3 Y1 100.9(2)
C8 N3 Y1 111.3(2)
C9 N3 Y1 116.2(2)
C22 N4 Y1 151.3(3)
C22 N4 H4 113.2
Y1 N4 H4 95.4
C34 N5 C42 117.5(3)
C34 N5 Y2 125.5(2)
C42 N5 Y2 117.0(2)
C36 N6 C38 117.2(3)
C36 N6 Y2 125.5(2)
C38 N6 Y2 116.3(2)
C39 N7 C41 109.6(3)
C39 N7 C40 111.3(3)
C41 N7 C40 108.2(3)
C39 N7 Y2 100.6(2)
C41 N7 Y2 114.6(2)
C40 N7 Y2 112.5(2)
C54 N8 Y2 152.1(3)
C54 N8 H8D 103.9
Y2 N8 H8D 103.9
Y2 S1 Y1 165.72(5)
C2 C1 H1A 109.5
C2 C1 H1B 109.5
H1A C1 H1B 109.5
C2 C1 H1C 109.5
H1A C1 H1C 109.5
H1B C1 H1C 109.5
N1 C2 C3 124.5(3)
N1 C2 C1 120.8(3)
C3 C2 C1 114.7(3)
C2 C3 C4 130.1(4)
C2 C3 H3A 115.0
C4 C3 H3A 115.0
N2 C4 C3 125.1(3)
N2 C4 C5 119.1(3)
C3 C4 C5 115.8(3)
C4 C5 H5A 109.5
C4 C5 H5B 109.5
H5A C5 H5B 109.5
C4 C5 H5C 109.5
H5A C5 H5C 109.5
H5B C5 H5C 109.5
N2 C6 C7 110.1(3)
N2 C6 H6A 109.6
C7 C6 H6A 109.6
N2 C6 H6B 109.6
C7 C6 H6B 109.6
H6A C6 H6B 108.1
N3 C7 C6 112.4(3)
N3 C7 H7A 109.1
C6 C7 H7A 109.1
N3 C7 H7B 109.1
C6 C7 H7B 109.1
H7A C7 H7B 107.9
N3 C8 H8A 109.5
N3 C8 H8B 109.5
H8A C8 H8B 109.5
N3 C8 H8C 109.5
H8A C8 H8C 109.5
H8B C8 H8C 109.5
N3 C9 H9A 109.5
N3 C9 H9B 109.5
H9A C9 H9B 109.5
N3 C9 H9C 109.5
H9A C9 H9C 109.5
H9B C9 H9C 109.5
C15 C10 C11 120.7(3)
C15 C10 N1 120.9(3)
C11 C10 N1 118.4(3)
C12 C11 C10 118.3(4)
C12 C11 C19 119.1(4)
C10 C11 C19 122.6(3)
C13 C12 C11 121.5(4)
C13 C12 H12A 119.2
C11 C12 H12A 119.2
C14 C13 C12 119.5(4)
C14 C13 H13A 120.3
C12 C13 H13A 120.3
C13 C14 C15 122.1(4)
C13 C14 H14A 118.9
C15 C14 H14A 118.9
C14 C15 C10 117.8(4)
C14 C15 C16 119.0(3)
C10 C15 C16 123.2(3)
C15 C16 C17 111.1(3)
C15 C16 C18 111.5(3)
C17 C16 C18 109.3(3)
C15 C16 H16A 108.3
C17 C16 H16A 108.3
C18 C16 H16A 108.3
C16 C17 H17A 109.5
C16 C17 H17B 109.5
H17A C17 H17B 109.5
C16 C17 H17C 109.5
H17A C17 H17C 109.5
H17B C17 H17C 109.5
C16 C18 H18A 109.5
C16 C18 H18B 109.5
H18A C18 H18B 109.5
C16 C18 H18C 109.5
H18A C18 H18C 109.5
H18B C18 H18C 109.5
C11 C19 C21 112.0(3)
C11 C19 C20 111.8(4)
C21 C19 C20 109.1(4)
C11 C19 H19A 107.9
C21 C19 H19A 107.9
C20 C19 H19A 107.9
C19 C20 H20A 109.5
C19 C20 H20B 109.5
H20A C20 H20B 109.5
C19 C20 H20C 109.5
H20A C20 H20C 109.5
H20B C20 H20C 109.5
C19 C21 H21A 109.5
C19 C21 H21B 109.5
H21A C21 H21B 109.5
C19 C21 H21C 109.5
H21A C21 H21C 109.5
H21B C21 H21C 109.5
N4 C22 C23 120.3(3)
N4 C22 C27 122.2(3)
C23 C22 C27 117.6(3)
C24 C23 C22 119.5(3)
C24 C23 C86 118.0(3)
C22 C23 C86 122.5(3)
C25 C24 C23 122.7(4)
C25 C24 H24A 118.7
C23 C24 H24A 118.7
C24 C25 C26 118.3(4)
C24 C25 H25A 120.8
C26 C25 H25A 120.8
C25 C26 C27 122.0(4)
C25 C26 H26A 119.0
C27 C26 H26A 119.0
C26 C27 C22 119.8(4)
C26 C27 C28 119.7(4)
C22 C27 C28 120.5(3)
C27 C28 C30 110.5(4)
C27 C28 C29 113.9(3)
C30 C28 C29 110.9(4)
C27 C28 H28A 107.1
C30 C28 H28A 107.0
C29 C28 H28A 107.0
C28 C29 H29A 109.5
C28 C29 H29B 109.5
H29A C29 H29B 109.5
C28 C29 H29C 109.5
H29A C29 H29C 109.5
H29B C29 H29C 109.5
C28 C30 H30A 109.5
C28 C30 H30B 109.5
H30A C30 H30B 109.5
C28 C30 H30C 109.5
H30A C30 H30C 109.5
H30B C30 H30C 109.5
C86 C31 H31A 109.5
C86 C31 H31B 109.5
H31A C31 H31B 109.5
C86 C31 H31C 109.5
H31A C31 H31C 109.5
H31B C31 H31C 109.5
C86 C32 H32A 109.5
C86 C32 H32B 109.5
H32A C32 H32B 109.5
C86 C32 H32C 109.5
H32A C32 H32C 109.5
H32B C32 H32C 109.5
C34 C33 H33A 109.5
C34 C33 H33B 109.5
H33A C33 H33B 109.5
C34 C33 H33C 109.5
H33A C33 H33C 109.5
H33B C33 H33C 109.5
N5 C34 C35 123.6(3)
N5 C34 C33 119.9(3)
C35 C34 C33 116.4(3)
C34 C35 C36 130.8(4)
C34 C35 H35A 114.6
C36 C35 H35A 114.6
N6 C36 C35 124.3(3)
N6 C36 C37 120.3(4)
C35 C36 C37 115.4(4)
C36 C37 H37A 109.5
C36 C37 H37B 109.5
H37A C37 H37B 109.5
C36 C37 H37C 109.5
H37A C37 H37C 109.5
H37B C37 H37C 109.5
N6 C38 C39 111.1(3)
N6 C38 H38A 109.4
C39 C38 H38A 109.4
N6 C38 H38B 109.4
C39 C38 H38B 109.4
H38A C38 H38B 108.0
N7 C39 C38 112.1(3)
N7 C39 H39A 109.2
C38 C39 H39A 109.2
N7 C39 H39B 109.2
C38 C39 H39B 109.2
H39A C39 H39B 107.9
N7 C40 H40A 109.5
N7 C40 H40B 109.5
H40A C40 H40B 109.5
N7 C40 H40C 109.5
H40A C40 H40C 109.5
H40B C40 H40C 109.5
N7 C41 H41A 109.5
N7 C41 H41B 109.5
H41A C41 H41B 109.5
N7 C41 H41C 109.5
H41A C41 H41C 109.5
H41B C41 H41C 109.5
C43 C42 C47 120.9(3)
C43 C42 N5 117.7(3)
C47 C42 N5 121.3(3)
C44 C43 C42 118.2(4)
C44 C43 C51 119.4(3)
C42 C43 C51 122.4(3)
C43 C44 C45 121.7(4)
C43 C44 H44A 119.1
C45 C44 H44A 119.1
C46 C45 C44 119.0(4)
C46 C45 H45A 120.5
C44 C45 H45A 120.5
C45 C46 C47 122.0(4)
C45 C46 H46A 119.0
C47 C46 H46A 119.0
C46 C47 C42 118.1(4)
C46 C47 C48 118.5(3)
C42 C47 C48 123.4(3)
C47 C48 C49 111.3(3)
C47 C48 C50 111.6(3)
C49 C48 C50 110.2(3)
C47 C48 H48A 107.8
C49 C48 H48A 107.8
C50 C48 H48A 107.8
C48 C49 H49A 109.5
C48 C49 H49B 109.5
H49A C49 H49B 109.5
C48 C49 H49C 109.5
H49A C49 H49C 109.5
H49B C49 H49C 109.5
C48 C50 H50A 109.5
C48 C50 H50B 109.5
H50A C50 H50B 109.5
C48 C50 H50C 109.5
H50A C50 H50C 109.5
H50B C50 H50C 109.5
C52 C51 C43 113.0(3)
C52 C51 C53 109.7(4)
C43 C51 C53 111.8(3)
C52 C51 H51A 107.3
C43 C51 H51A 107.3
C53 C51 H51A 107.3
C51 C52 H52A 109.5
C51 C52 H52B 109.5
H52A C52 H52B 109.5
C51 C52 H52C 109.5
H52A C52 H52C 109.5
H52B C52 H52C 109.5
C51 C53 H53A 109.5
C51 C53 H53B 109.5
H53A C53 H53B 109.5
C51 C53 H53C 109.5
H53A C53 H53C 109.5
H53B C53 H53C 109.5
N8 C54 C59 119.5(4)
N8 C54 C55 122.1(3)
C59 C54 C55 118.3(3)
C56 C55 C54 119.7(4)
C56 C55 C63 119.6(4)
C54 C55 C63 120.7(3)
C57 C56 C55 121.3(4)
C57 C56 H56A 119.3
C55 C56 H56A 119.3
C58 C57 C56 119.4(4)
C58 C57 H57A 120.3
C56 C57 H57A 120.3
C57 C58 C59 121.7(4)
C57 C58 H58A 119.1
C59 C58 H58A 119.1
C58 C59 C54 119.4(4)
C58 C59 C60 118.4(4)
C54 C59 C60 122.1(3)
C59 C60 C61 111.9(3)
C59 C60 C62 112.7(3)
C61 C60 C62 109.3(3)
C59 C60 H60A 107.6
C61 C60 H60A 107.6
C62 C60 H60A 107.6
C60 C61 H61A 109.5
C60 C61 H61B 109.5
H61A C61 H61B 109.5
C60 C61 H61C 109.5
H61A C61 H61C 109.5
H61B C61 H61C 109.5
C60 C62 H62A 109.5
C60 C62 H62B 109.5
H62A C62 H62B 109.5
C60 C62 H62C 109.5
H62A C62 H62C 109.5
H62B C62 H62C 109.5
C65 C63 C55 115.2(3)
C65 C63 C64 109.6(3)
C55 C63 C64 110.6(3)
C65 C63 H63A 107.0
C55 C63 H63A 107.0
C64 C63 H63A 107.0
C63 C64 H64A 109.5
C63 C64 H64B 109.5
H64A C64 H64B 109.5
C63 C64 H64C 109.5
H64A C64 H64C 109.5
H64B C64 H64C 109.5
C63 C65 H65A 109.5
C63 C65 H65B 109.5
H65A C65 H65B 109.5
C63 C65 H65C 109.5
H65A C65 H65C 109.5
H65B C65 H65C 109.5
C71 C66 C67 119.4(8)
C71 C66 H66A 120.3
C67 C66 H66A 120.3
C68 C67 C66 122.3(8)
C68 C67 H67A 118.9
C66 C67 H67A 118.9
C67 C68 C69 118.7(7)
C67 C68 H68A 120.7
C69 C68 H68A 120.7
C70 C69 C68 120.2(9)
C70 C69 C72 123.1(10)
C68 C69 C72 116.7(9)
C69 C70 C71 120.4(8)
C69 C70 H70A 119.8
C71 C70 H70A 119.8
C66 C71 C70 119.0(7)
C66 C71 H71A 120.5
C70 C71 H71A 120.5
C69 C72 H72A 109.5
C69 C72 H72B 109.5
H72A C72 H72B 109.5
C69 C72 H72C 109.5
H72A C72 H72C 109.5
H72B C72 H72C 109.5
C74 C73 H73A 109.5
C74 C73 H73B 109.5
H73A C73 H73B 109.5
C74 C73 H73C 109.5
H73A C73 H73C 109.5
H73B C73 H73C 109.5
C75 C74 C73 109.1(11)
C75 C74 H74A 109.9
C73 C74 H74A 109.9
C75 C74 H74B 109.9
C73 C74 H74B 109.9
H74A C74 H74B 108.3
C74 C75 C76 110.5(10)
C74 C75 H75A 109.6
C76 C75 H75A 109.6
C74 C75 H75B 109.6
C76 C75 H75B 109.6
H75A C75 H75B 108.1
C77 C76 C75 110.3(10)
C77 C76 H76A 109.6
C75 C76 H76A 109.6
C77 C76 H76B 109.6
C75 C76 H76B 109.6
H76A C76 H76B 108.1
C76 C77 C78 112.1(11)
C76 C77 H77A 109.2
C78 C77 H77A 109.2
C76 C77 H77B 109.2
C78 C77 H77B 109.2
H77A C77 H77B 107.9
C77 C78 H78A 109.5
C77 C78 H78B 109.5
H78A C78 H78B 109.5
C77 C78 H78C 109.5
H78A C78 H78C 109.5
H78B C78 H78C 109.5
C74' C73' H73D 109.5
C74' C73' H73E 109.5
H73D C73' H73E 109.5
C74' C73' H73F 109.5
H73D C73' H73F 109.5
H73E C73' H73F 109.5
C75' C74' C73' 116.1(11)
C75' C74' H74C 108.3
C73' C74' H74C 108.3
C75' C74' H74D 108.3
C73' C74' H74D 108.3
H74C C74' H74D 107.4
C74' C75' C76' 118.2(11)
C74' C75' H75C 107.7
C76' C75' H75C 107.7
C74' C75' H75D 107.7
C76' C75' H75D 107.7
H75C C75' H75D 107.1
C75' C76' C77' 117.2(11)
C75' C76' H76C 108.0
C77' C76' H76C 108.0
C75' C76' H76D 108.0
C77' C76' H76D 108.0
H76C C76' H76D 107.2
C76' C77' C78' 110.3(12)
C76' C77' H77C 109.6
C78' C77' H77C 109.6
C76' C77' H77D 109.6
C78' C77' H77D 109.6
H77C C77' H77D 108.1
C77' C78' H78D 109.5
C77' C78' H78E 109.5
H78D C78' H78E 109.5
C77' C78' H78F 109.5
H78D C78' H78F 109.5
H78E C78' H78F 109.5
C84 C79 C80 120.4(5)
C84 C79 H79A 119.8
C80 C79 H79A 119.8
C81 C80 C79 119.8(5)
C81 C80 H80A 120.1
C79 C80 H80A 120.1
C80 C81 C82 120.6(5)
C80 C81 H81A 119.7
C82 C81 H81A 119.7
C81 C82 C83 120.2(5)
C81 C82 H82A 119.9
C83 C82 H82A 119.9
C84 C83 C82 120.3(5)
C84 C83 H83A 119.9
C82 C83 H83A 119.9
C83 C84 C79 118.7(5)
C83 C84 C85 121.0(5)
C79 C84 C85 120.2(5)
C84 C85 H85A 109.5
C84 C85 H85B 109.5
H85A C85 H85B 109.5
C84 C85 H85C 109.5
H85A C85 H85C 109.5
H85B C85 H85C 109.5
C23 C86 C31 111.9(3)
C23 C86 C32 111.6(3)
C31 C86 C32 109.2(3)
C23 C86 H86A 108.0
C31 C86 H86A 108.0
C32 C86 H86A 108.0

loop_
_geom_bond_atom_site_label_1
_geom_bond_atom_site_label_2
_geom_bond_distance
Y1 N4 2.205(3)
Y1 N2 2.337(3)
Y1 N1 2.356(3)
Y1 N3 2.515(3)
Y1 S1 2.5475(11)
Y1 H4 2.4330
Y2 N8 2.219(3)
Y2 N6 2.337(3)
Y2 N5 2.346(3)
Y2 N7 2.507(3)
Y2 S1 2.5446(11)
N1 C2 1.333(5)
N1 C10 1.455(4)
N2 C4 1.334(5)
N2 C6 1.473(5)
N3 C7 1.471(5)
N3 C8 1.474(5)
N3 C9 1.484(5)
N4 C22 1.387(5)
N4 H4 0.8399
N5 C34 1.339(5)
N5 C42 1.447(4)
N6 C36 1.327(5)
N6 C38 1.467(5)
N7 C39 1.470(5)
N7 C41 1.471(5)
N7 C40 1.479(5)
N8 C54 1.393(5)
N8 H8D 0.8800
C1 C2 1.507(5)
C1 H1A 0.9800
C1 H1B 0.9800
C1 H1C 0.9800
C2 C3 1.399(5)
C3 C4 1.405(5)
C3 H3A 0.9500
C4 C5 1.523(5)
C5 H5A 0.9800
C5 H5B 0.9800
C5 H5C 0.9800
C6 C7 1.509(5)
C6 H6A 0.9900
C6 H6B 0.9900
C7 H7A 0.9900
C7 H7B 0.9900
C8 H8A 0.9800
C8 H8B 0.9800
C8 H8C 0.9800
C9 H9A 0.9800
C9 H9B 0.9800
C9 H9C 0.9800
C10 C15 1.410(5)
C10 C11 1.414(5)
C11 C12 1.389(5)
C11 C19 1.515(5)
C12 C13 1.381(6)
C12 H12A 0.9500
C13 C14 1.371(6)
C13 H13A 0.9500
C14 C15 1.395(5)
C14 H14A 0.9500
C15 C16 1.514(6)
C16 C17 1.526(6)
C16 C18 1.543(5)
C16 H16A 1.0000
C17 H17A 0.9800
C17 H17B 0.9800
C17 H17C 0.9800
C18 H18A 0.9800
C18 H18B 0.9800
C18 H18C 0.9800
C19 C21 1.519(6)
C19 C20 1.523(6)
C19 H19A 1.0000
C20 H20A 0.9800
C20 H20B 0.9800
C20 H20C 0.9800
C21 H21A 0.9800
C21 H21B 0.9800
C21 H21C 0.9800
C22 C23 1.421(5)
C22 C27 1.425(5)
C23 C24 1.385(5)
C23 C86 1.520(5)
C24 C25 1.368(6)
C24 H24A 0.9500
C25 C26 1.379(6)
C25 H25A 0.9500
C26 C27 1.385(5)
C26 H26A 0.9500
C27 C28 1.517(5)
C28 C30 1.522(6)
C28 C29 1.539(6)
C28 H28A 0.9200
C29 H29A 0.9800
C29 H29B 0.9800
C29 H29C 0.9800
C30 H30A 0.9800
C30 H30B 0.9800
C30 H30C 0.9800
C31 C86 1.523(5)
C31 H31A 0.9800
C31 H31B 0.9800
C31 H31C 0.9800
C32 C86 1.530(5)
C32 H32A 0.9800
C32 H32B 0.9800
C32 H32C 0.9800
C33 C34 1.507(5)
C33 H33A 0.9800
C33 H33B 0.9800
C33 H33C 0.9800
C34 C35 1.396(5)
C35 C36 1.402(5)
C35 H35A 0.9500
C36 C37 1.519(5)
C37 H37A 0.9800
C37 H37B 0.9800
C37 H37C 0.9800
C38 C39 1.508(6)
C38 H38A 0.9900
C38 H38B 0.9900
C39 H39A 0.9900
C39 H39B 0.9900
C40 H40A 0.9800
C40 H40B 0.9800
C40 H40C 0.9800
C41 H41A 0.9800
C41 H41B 0.9800
C41 H41C 0.9800
C42 C43 1.404(5)
C42 C47 1.410(5)
C43 C44 1.388(5)
C43 C51 1.516(5)
C44 C45 1.395(6)
C44 H44A 0.9500
C45 C46 1.372(6)
C45 H45A 0.9500
C46 C47 1.395(5)
C46 H46A 0.9500
C47 C48 1.512(5)
C48 C49 1.530(6)
C48 C50 1.531(6)
C48 H48A 1.0000
C49 H49A 0.9800
C49 H49B 0.9800
C49 H49C 0.9800
C50 H50A 0.9800
C50 H50B 0.9800
C50 H50C 0.9800
C51 C52 1.507(6)
C51 C53 1.518(6)
C51 H51A 1.0000
C52 H52A 0.9800
C52 H52B 0.9800
C52 H52C 0.9800
C53 H53A 0.9800
C53 H53B 0.9800
C53 H53C 0.9800
C54 C59 1.417(5)
C54 C55 1.427(5)
C55 C56 1.395(5)
C55 C63 1.515(5)
C56 C57 1.383(6)
C56 H56A 0.9500
C57 C58 1.375(6)
C57 H57A 0.9500
C58 C59 1.401(5)
C58 H58A 0.9500
C59 C60 1.512(6)
C60 C61 1.525(5)
C60 C62 1.528(6)
C60 H60A 1.0000
C61 H61A 0.9800
C61 H61B 0.9800
C61 H61C 0.9800
C62 H62A 0.9800
C62 H62B 0.9800
C62 H62C 0.9800
C63 C65 1.514(5)
C63 C64 1.538(5)
C63 H63A 1.0000
C64 H64A 0.9800
C64 H64B 0.9800
C64 H64C 0.9800
C65 H65A 0.9800
C65 H65B 0.9800
C65 H65C 0.9800
C66 C71 1.307(9)
C66 C67 1.394(9)
C66 H66A 0.9500
C67 C68 1.349(10)
C67 H67A 0.9500
C68 C69 1.369(10)
C68 H68A 0.9500
C69 C70 1.339(10)
C69 C72 1.500(11)
C70 C71 1.441(10)
C70 H70A 0.9500
C71 H71A 0.9500
C72 H72A 0.9800
C72 H72B 0.9800
C72 H72C 0.9800
C73 C74 1.551(15)
C73 H73A 0.9800
C73 H73B 0.9800
C73 H73C 0.9800
C74 C75 1.519(13)
C74 H74A 0.9900
C74 H74B 0.9900
C75 C76 1.541(13)
C75 H75A 0.9900
C75 H75B 0.9900
C76 C77 1.518(13)
C76 H76A 0.9900
C76 H76B 0.9900
C77 C78 1.546(14)
C77 H77A 0.9900
C77 H77B 0.9900
C78 H78A 0.9800
C78 H78B 0.9800
C78 H78C 0.9800
C73' C74' 1.556(14)
C73' H73D 0.9800
C73' H73E 0.9800
C73' H73F 0.9800
C74' C75' 1.471(13)
C74' H74C 0.9900
C74' H74D 0.9900
C75' C76' 1.494(13)
C75' H75C 0.9900
C75' H75D 0.9900
C76' C77' 1.504(14)
C76' H76C 0.9900
C76' H76D 0.9900
C77' C78' 1.517(15)
C77' H77C 0.9900
C77' H77D 0.9900
C78' H78D 0.9800
C78' H78E 0.9800
C78' H78F 0.9800
C79 C84 1.378(7)
C79 C80 1.383(7)
C79 H79A 0.9500
C80 C81 1.354(7)
C80 H80A 0.9500
C81 C82 1.356(7)
C81 H81A 0.9500
C82 C83 1.378(7)
C82 H82A 0.9500
C83 C84 1.376(7)
C83 H83A 0.9500
C84 C85 1.523(7)
C85 H85A 0.9800
C85 H85B 0.9800
C85 H85C 0.9800
C86 H86A 1.0000
